data_1559490
loop_
_publ_author_name
'Wallis, Adrian F. A.'
'Lundquist, Knut'
'Stomberg, Rolf'

_publ_section_title
;
 Stereochemistry of 1-Arylpropane-1,2-diol 2-Aryl Ethers. X-Ray Structures
 of the Diastereomers of
 1-(4-Acetoxy-3,5-dimethoxyphenyl)-2-{2,6-dimethoxy-4-
 [(E)-propenyl]phenoxy}propyl Acetate
;
_journal_name_full 'Acta Chemica Scandinavica'
_journal_page_first 508
_journal_page_last 516
_journal_paper_doi 10.3891/acta.chem.scand.45-0508
_journal_volume 45
_journal_year 1991
_chemical_formula_sum 'C26 H32 O9'
_chemical_formula_weight 488.53
_chemical_name_common
;
threo-1-(4-Acetoxy-3,5-dimethoxyphenyl)-2-{2,6-dimethoxy-4-
[(E)-propenyl]phenoxy}propyl Acetate
;
_space_group_IT_number 14
_space_group_name_Hall '-P 2yab'
_space_group_name_H-M_alt 'P 1 21/a 1'
_symmetry_cell_setting monoclinic
_symmetry_Int_Tables_number 14
_symmetry_space_group_name_Hall '-P 2yab'
_symmetry_space_group_name_H-M 'P 1 21/a 1'
_cell_angle_alpha 90.
_cell_angle_beta 106.44(2)
_cell_angle_gamma 90.
_cell_formula_units_Z 4
_cell_length_a 8.446(4)
_cell_length_b 32.903(3)
_cell_length_c 9.671(2)
_cell_volume 2577.7(14)
_diffrn_ambient_temperature 296
_diffrn_radiation_probe x-ray
_diffrn_radiation_type MoK\a
_diffrn_radiation_wavelength 0.71069
_exptl_absorpt_coefficient_mu 0.095
_exptl_crystal_density_diffrn 1.259
_exptl_crystal_F_000 1040
_refine_ls_goodness_of_fit_ref 1.57
_refine_ls_number_parameters 444
_refine_ls_number_reflns 2042
_refine_ls_R_factor_gt 0.046
_refine_ls_wR_factor_gt 0.051
_refine_ls_wR_factor_ref 0.068
_cod_data_source_file Acta-Chem-Scand-1991-45-508-1.cif
_cod_data_source_block 1
_cod_original_sg_symbol_H-M 'P 21/a'
_cod_database_code 1559490

loop_
_space_group_symop_id
_space_group_symop_operation_xyz
1 x,y,z
2 1/2-x,1/2+y,-z
3 -x,-y,-z
4 1/2+x,1/2-y,z

loop_
_atom_site_label
_atom_site_type_symbol
_atom_site_thermal_displace_type
_atom_site_fract_x
_atom_site_fract_y
_atom_site_fract_z
_atom_site_occupancy
_atom_site_U_iso_or_equiv
_atom_site_calc_flag
_atom_site_refinement_flags
_atom_site_disorder_assembly
_atom_site_disorder_group
O1 O Uiso 0.0772(3) 0.16536(8) -0.3386(3) 1.000 0.0393(13) . . . .
O2 O Uiso 0.2971(4) -0.00784(9) 0.0962(3) 1.000 0.070(3) . . . .
O3 O Uiso 0.3274(4) 0.02813(9) 0.3488(3) 1.000 0.0494(13) . . . .
O4 O Uiso 0.2881(4) 0.10755(10) 0.3687(3) 1.000 0.062(3) . . . .
O5 O Uiso -0.1049(4) 0.12221(9) -0.5660(3) 1.000 0.0595(13) . . . .
O6 O Uiso -0.0124(4) 0.23970(9) -0.2856(3) 1.000 0.0494(13) . . . .
O7 O Uiso 0.0603(5) 0.01498(14) 0.3097(4) 1.000 0.098(3) . . . .
O8 O Uiso 0.3198(4) 0.10938(9) -0.2430(3) 1.000 0.0507(13) . . . .
O9 O Uiso 0.5634(4) 0.12848(12) -0.0970(4) 1.000 0.075(3) . . . .
C1 C Uiso 0.2526(5) 0.09909(13) -0.0177(4) 1.000 0.043(3) . . . .
C2 C Uiso 0.2572(6) 0.05742(14) -0.0298(5) 1.000 0.049(3) . . . .
C3 C Uiso 0.2799(6) 0.03303(13) 0.0928(5) 1.000 0.048(3) . . . .
C4 C Uiso 0.2934(5) 0.05138(14) 0.2235(4) 1.000 0.043(3) . . . .
C5 C Uiso 0.2811(5) 0.09324(14) 0.2342(4) 1.000 0.043(3) . . . .
C6 C Uiso 0.2640(6) 0.11670(15) 0.1136(5) 1.000 0.046(3) . . . .
C7 C Uiso 0.2353(6) 0.12654(15) -0.1480(5) 1.000 0.046(3) . . . .
C8 C Uiso 0.0601(5) 0.13492(14) -0.2349(5) 1.000 0.044(3) . . . .
C9 C Uiso -0.0471(8) 0.1496(2) -0.1452(7) 1.000 0.065(4) . . . .
C10 C Uiso -0.0662(5) 0.18133(13) -0.4291(4) 1.000 0.037(3) . . . .
C11 C Uiso -0.1592(5) 0.16059(12) -0.5495(4) 1.000 0.042(3) . . . .
C12 C Uiso -0.2929(6) 0.17940(15) -0.6458(5) 1.000 0.047(3) . . . .
C13 C Uiso -0.3366(5) 0.21886(13) -0.6228(4) 1.000 0.041(3) . . . .
C14 C Uiso -0.2446(5) 0.23907(14) -0.5019(5) 1.000 0.041(3) . . . .
C15 C Uiso -0.1107(5) 0.22090(13) -0.4055(4) 1.000 0.037(3) . . . .
C16 C Uiso -0.4741(6) 0.23964(16) -0.7269(5) 1.000 0.046(3) . . . .
C17 C Uiso -0.5485(6) 0.22870(16) -0.8597(5) 1.000 0.051(3) . . . .
C18 C Uiso -0.6817(8) 0.2520(2) -0.9624(6) 1.000 0.066(4) . . . .
C19 C Uiso 0.2670(16) -0.0289(2) -0.0369(8) 1.000 0.103(5) . . . .
C20 C Uiso 0.2598(9) 0.14974(17) 0.3839(7) 1.000 0.066(4) . . . .
C21 C Uiso -0.1745(11) 0.1034(2) -0.7026(7) 1.000 0.079(4) . . . .
C22 C Uiso -0.0296(9) 0.28261(18) -0.2732(7) 1.000 0.063(4) . . . .
C23 C Uiso 0.1979(7) 0.01109(16) 0.3829(5) 1.000 0.061(3) . . . .
C24 C Uiso 0.2512(11) -0.0128(4) 0.5187(9) 1.000 0.104(6) . . . .
C25 C Uiso 0.4850(7) 0.11140(16) -0.2060(6) 1.000 0.060(4) . . . .
C26 C Uiso 0.5544(11) 0.0904(3) -0.3100(8) 1.000 0.080(5) . . . .
H(C2) H Uiso 0.244(5) 0.0447(12) -0.119(4) 1.000 0.038(13) . . . .
H(C6) H Uiso 0.262(4) 0.1436(11) 0.120(4) 1.000 0.029(11) . . . .
H(C7) H Uiso 0.291(5) 0.1526(13) -0.109(4) 1.000 0.051(13) . . . .
H(C8) H Uiso 0.005(5) 0.1101(12) -0.293(4) 1.000 0.051(13) . . . .
H1(C9) H Uiso -0.151(7) 0.1529(15) -0.208(5) 1.000 0.076(13) . . . .
H2(C9) H Uiso -0.065(6) 0.1285(16) -0.082(5) 1.000 0.089(13) . . . .
H3(C9) H Uiso 0.006(10) 0.176(2) -0.069(8) 1.000 0.20(4) . . . .
H(C12) H Uiso -0.348(5) 0.1667(13) -0.724(4) 1.000 0.051(13) . . . .
H(C14) H Uiso -0.279(4) 0.2638(11) -0.484(3) 1.000 0.024(10) . . . .
H(C16) H Uiso -0.505(5) 0.2631(12) -0.695(4) 1.000 0.051(13) . . . .
H(C17) H Uiso -0.520(5) 0.2046(13) -0.897(4) 1.000 0.051(13) . . . .
H1(C18) H Uiso -0.723(7) 0.2751(18) -0.921(6) 1.000 0.11(3) . . . .
H2(C18) H Uiso -0.780(7) 0.2337(16) -1.000(5) 1.000 0.10(3) . . . .
H3(C18) H Uiso -0.648(6) 0.2635(15) -1.043(5) 1.000 0.089(13) . . . .
H1(C19) H Uiso 0.151(8) -0.020(2) -0.087(7) 1.000 0.13(3) . . . .
H2(C19) H Uiso 0.276(5) -0.0547(14) -0.005(5) 1.000 0.063(13) . . . .
H3(C19) H Uiso 0.333(10) -0.018(2) -0.080(8) 1.000 0.15(5) . . . .
H1(C20) H Uiso 0.252(5) 0.1552(13) 0.475(5) 1.000 0.063(13) . . . .
H2(C20) H Uiso 0.348(6) 0.1675(16) 0.361(5) 1.000 0.09(3) . . . .
H3(C20) H Uiso 0.156(6) 0.1598(15) 0.311(5) 1.000 0.076(13) . . . .
H1(C21) H Uiso -0.289(8) 0.094(2) -0.707(7) 1.000 0.14(3) . . . .
H2(C21) H Uiso -0.109(6) 0.0783(17) -0.699(5) 1.000 0.089(13) . . . .
H3(C21) H Uiso -0.160(7) 0.1175(17) -0.775(5) 1.000 0.09(3) . . . .
H1(C22) H Uiso 0.057(5) 0.2907(13) -0.182(5) 1.000 0.063(13) . . . .
H2(C22) H Uiso -0.001(6) 0.2970(16) -0.348(5) 1.000 0.09(3) . . . .
H3(C22) H Uiso -0.139(7) 0.2903(16) -0.266(6) 1.000 0.10(3) . . . .
H1(C24) H Uiso 0.246(9) 0.010(2) 0.599(8) 1.000 0.18(4) . . . .
H2(C24) H Uiso 0.354(8) -0.016(2) 0.546(7) 1.000 0.13(3) . . . .
H3(C24) H Uiso 0.180(8) -0.0316(18) 0.530(7) 1.000 0.11(3) . . . .
H1(C26) H Uiso 0.462(10) 0.078(2) -0.377(8) 1.000 0.17(4) . . . .
H2(C26) H Uiso 0.640(8) 0.0742(18) -0.272(6) 1.000 0.11(3) . . . .
H3(C26) H Uiso 0.596(9) 0.109(2) -0.354(8) 1.000 0.15(4) . . . .

loop_
_atom_type_symbol
_atom_type_description
_atom_type_scat_dispersion_real
_atom_type_scat_dispersion_imag
_atom_type_scat_source
C C 0.0033 0.0016 ' International Tables Vol C Tables 4.2.6.8 and 6.1.1.4'
H H 0.0000 0.0000 ' International Tables Vol C Tables 4.2.6.8 and 6.1.1.4'
O O 0.0106 0.0060 ' International Tables Vol C Tables 4.2.6.8 and 6.1.1.4'

loop_
_geom_angle_atom_site_label_1
_geom_angle_atom_site_label_2
_geom_angle_atom_site_label_3
_geom_angle
_geom_angle_site_symmetry_1
_geom_angle_site_symmetry_2
_geom_angle_site_symmetry_3
_geom_angle_publ_flag
C8 O1 C10 117.3(3) . . . yes
C3 O2 C19 118.2(4) . . . yes
C4 O3 C23 117.3(4) . . . yes
C5 O4 C20 118.1(4) . . . yes
C11 O5 C21 116.4(4) . . . yes
C15 O6 C22 117.8(4) . . . yes
C7 O8 C25 118.7(4) . . . yes
C2 C1 C6 120.1(4) . . . no
C2 C1 C7 121.2(4) . . . no
C6 C1 C7 118.7(4) . . . no
C1 C2 C3 120.0(4) . . . no
O2 C3 C2 125.4(4) . . . yes
O2 C3 C4 115.7(4) . . . yes
C2 C3 C4 118.9(4) . . . no
O3 C4 C3 120.1(4) . . . yes
O3 C4 C5 118.8(3) . . . yes
C3 C4 C5 121.0(4) . . . no
O4 C5 C4 115.4(4) . . . yes
O4 C5 C6 125.5(4) . . . yes
C4 C5 C6 119.2(4) . . . no
C1 C6 C5 120.8(4) . . . no
O8 C7 C1 110.4(4) . . . yes
O8 C7 C8 107.7(4) . . . yes
C1 C7 C8 114.8(4) . . . no
O1 C8 C7 103.7(3) . . . yes
O1 C8 C9 111.8(4) . . . yes
C7 C8 C9 113.3(4) . . . no
O1 C10 C11 122.1(4) . . . yes
O1 C10 C15 118.7(3) . . . yes
C11 C10 C15 118.9(4) . . . no
O5 C11 C10 115.1(4) . . . yes
O5 C11 C12 124.7(4) . . . yes
C10 C11 C12 120.3(4) . . . no
C11 C12 C13 120.9(4) . . . no
C12 C13 C14 118.5(4) . . . no
C12 C13 C16 121.3(4) . . . no
C14 C13 C16 120.2(4) . . . no
C13 C14 C15 121.4(4) . . . no
O6 C15 C10 115.8(4) . . . yes
O6 C15 C14 124.1(4) . . . yes
C10 C15 C14 120.1(4) . . . no
C13 C16 C17 127.5(5) . . . no
C16 C17 C18 125.2(5) . . . no
O3 C23 O7 122.3(5) . . . yes
O3 C23 C24 111.8(6) . . . yes
O7 C23 C24 125.9(6) . . . yes
O8 C25 O9 121.7(5) . . . yes
O8 C25 C26 112.3(5) . . . yes
O9 C25 C26 125.9(6) . . . yes
C1 C2 H(C2) 122(2) . . . no
C3 C2 H(C2) 118(2) . . . no
C1 C6 H(C6) 119(2) . . . no
C5 C6 H(C6) 120(2) . . . no
O8 C7 H(C7) 108(2) . . . no
C1 C7 H(C7) 106(2) . . . no
C8 C7 H(C7) 110(2) . . . no
O1 C8 H(C8) 107(2) . . . no
C7 C8 H(C8) 113(2) . . . no
C9 C8 H(C8) 109(2) . . . no
C8 C9 H1(C9) 106(3) . . . no
C8 C9 H2(C9) 111(3) . . . no
C8 C9 H3(C9) 115(4) . . . no
H1(C9) C9 H2(C9) 102(5) . . . no
H1(C9) C9 H3(C9) 118(5) . . . no
H2(C9) C9 H3(C9) 104(5) . . . no
C11 C12 H(C12) 120(3) . . . no
C13 C12 H(C12) 119(3) . . . no
C13 C14 H(C14) 118(2) . . . no
C15 C14 H(C14) 121(2) . . . no
C13 C16 H(C16) 115(3) . . . no
C17 C16 H(C16) 118(2) . . . no
C16 C17 H(C17) 121(2) . . . no
C18 C17 H(C17) 114(2) . . . no
C17 C18 H1(C18) 115(3) . . . no
C17 C18 H2(C18) 109(3) . . . no
C17 C18 H3(C18) 113(3) . . . no
H1(C18) C18 H2(C18) 105(5) . . . no
H1(C18) C18 H3(C18) 104(4) . . . no
H2(C18) C18 H3(C18) 110(4) . . . no
O2 C19 H1(C19) 101(4) . . . no
O2 C19 H2(C19) 100(3) . . . no
O2 C19 H3(C19) 105(5) . . . no
H1(C19) C19 H2(C19) 115(5) . . . no
H1(C19) C19 H3(C19) 109(6) . . . no
H2(C19) C19 H3(C19) 124(6) . . . no
O4 C20 H1(C20) 110(3) . . . no
O4 C20 H2(C20) 113(3) . . . no
O4 C20 H3(C20) 113(3) . . . no
H1(C20) C20 H2(C20) 111(4) . . . no
H1(C20) C20 H3(C20) 109(4) . . . no
H2(C20) C20 H3(C20) 102(4) . . . no
O5 C21 H1(C21) 108(4) . . . no
O5 C21 H2(C21) 105(3) . . . no
O5 C21 H3(C21) 113(4) . . . no
H1(C21) C21 H2(C21) 106(5) . . . no
H1(C21) C21 H3(C21) 119(5) . . . no
H2(C21) C21 H3(C21) 106(5) . . . no
O6 C22 H1(C22) 106(2) . . . no
O6 C22 H2(C22) 112(3) . . . no
O6 C22 H3(C22) 113(3) . . . no
H1(C22) C22 H2(C22) 105(4) . . . no
H1(C22) C22 H3(C22) 110(4) . . . no
H2(C22) C22 H3(C22) 112(4) . . . no
C23 C24 H1(C24) 102(4) . . . no
C23 C24 H2(C24) 112(4) . . . no
C23 C24 H3(C24) 115(4) . . . no
H1(C24) C24 H2(C24) 96(6) . . . no
H1(C24) C24 H3(C24) 103(6) . . . no
H2(C24) C24 H3(C24) 123(6) . . . no
C25 C26 H1(C26) 105(5) . . . no
C25 C26 H2(C26) 116(4) . . . no
C25 C26 H3(C26) 107(5) . . . no
H1(C26) C26 H2(C26) 116(6) . . . no
H1(C26) C26 H3(C26) 110(7) . . . no
H2(C26) C26 H3(C26) 103(6) . . . no

loop_
_geom_bond_atom_site_label_1
_geom_bond_atom_site_label_2
_geom_bond_distance
_geom_bond_site_symmetry_1
_geom_bond_site_symmetry_2
_geom_bond_publ_flag
O1 C8 1.453(5) . . yes
O1 C10 1.382(5) . . yes
O2 C3 1.352(5) . . yes
O2 C19 1.420(8) . . yes
O3 C4 1.393(5) . . yes
O3 C23 1.350(7) . . yes
O4 C5 1.369(5) . . yes
O4 C20 1.423(7) . . yes
O5 C11 1.368(5) . . yes
O5 C21 1.426(7) . . yes
O6 C15 1.368(5) . . yes
O6 C22 1.428(7) . . yes
O7 C23 1.184(7) . . yes
O8 C7 1.430(6) . . yes
O8 C25 1.340(7) . . yes
O9 C25 1.213(7) . . yes
C1 C2 1.378(6) . . no
C1 C6 1.374(6) . . no
C1 C7 1.523(6) . . no
C2 C3 1.399(7) . . no
C3 C4 1.376(6) . . no
C4 C5 1.387(7) . . no
C5 C6 1.372(6) . . no
C7 C8 1.506(7) . . no
C8 C9 1.500(8) . . no
C10 C11 1.386(6) . . no
C10 C15 1.392(6) . . no
C11 C12 1.389(6) . . no
C12 C13 1.385(7) . . no
C13 C14 1.378(6) . . no
C13 C16 1.472(6) . . no
C14 C15 1.382(6) . . no
C16 C17 1.310(7) . . no
C17 C18 1.486(8) . . no
C23 C24 1.487(11) . . no
C25 C26 1.472(10) . . no
C2 H(C2) 0.94(4) . . no
C6 H(C6) 0.89(4) . . no
C7 H(C7) 1.00(4) . . no
C8 H(C8) 1.03(4) . . no
C9 H1(C9) 0.92(5) . . no
C9 H2(C9) 0.97(5) . . no
C9 H3(C9) 1.15(7) . . no
C12 H(C12) 0.87(4) . . no
C14 H(C14) 0.90(4) . . no
C16 H(C16) 0.90(4) . . no
C17 H(C17) 0.93(4) . . no
C18 H1(C18) 0.97(6) . . no
C18 H2(C18) 1.01(6) . . no
C18 H3(C18) 0.98(5) . . no
C19 H1(C19) 1.01(7) . . no
C19 H2(C19) 0.90(5) . . no
C19 H3(C19) 0.86(8) . . no
C20 H1(C20) 0.92(5) . . no
C20 H2(C20) 1.02(5) . . no
C20 H3(C20) 1.01(5) . . no
C21 H1(C21) 1.01(7) . . no
C21 H2(C21) 0.99(6) . . no
C21 H3(C21) 0.88(5) . . no
C22 H1(C22) 1.01(5) . . no
C22 H2(C22) 0.95(5) . . no
C22 H3(C22) 0.98(6) . . no
C24 H1(C24) 1.09(7) . . no
C24 H2(C24) 0.84(7) . . no
C24 H3(C24) 0.89(6) . . no
C26 H1(C26) 0.95(8) . . no
C26 H2(C26) 0.89(7) . . no
C26 H3(C26) 0.87(7) . . no

loop_
_geom_hbond_atom_site_label_D
_geom_hbond_atom_site_label_H
_geom_hbond_atom_site_label_A
_geom_hbond_distance_DH
_geom_hbond_distance_HA
_geom_hbond_distance_DA
_geom_hbond_angle_DHA
_geom_hbond_site_symmetry_A
_geom_hbond_publ_flag
C8 H(C8) O5 1.03(4) 2.57(4) 3.138(6) 115(3) . yes
C19 H1(C19) O7 1.01(7) 2.38(7) 3.269(11) 147(5) 3_555 yes
C21 H2(C21) O7 0.99(6) 2.52(6) 3.504(9) 179(5) 1_554 yes

loop_
_geom_torsion_atom_site_label_1
_geom_torsion_atom_site_label_2
_geom_torsion_atom_site_label_3
_geom_torsion_atom_site_label_4
_geom_torsion
_geom_torsion_site_symmetry_1
_geom_torsion_site_symmetry_2
_geom_torsion_site_symmetry_3
_geom_torsion_site_symmetry_4
_geom_torsion_publ_flag
C8 O1 C10 C11 -78.8(5) . . . . no
C10 O1 C8 C7 -175.9(3) . . . . no
C10 O1 C8 C9 -53.5(5) . . . . no
C8 O1 C10 C15 106.9(4) . . . . no
C19 O2 C3 C4 173.4(7) . . . . no
C19 O2 C3 C2 -9.5(9) . . . . no
C4 O3 C23 C24 -180.0(6) . . . . no
C4 O3 C23 O7 0.9(7) . . . . no
C23 O3 C4 C5 96.6(5) . . . . no
C23 O3 C4 C3 -86.3(5) . . . . no
C20 O4 C5 C4 -173.9(5) . . . . no
C20 O4 C5 C6 6.4(7) . . . . no
C21 O5 C11 C12 10.6(7) . . . . no
C21 O5 C11 C10 -167.0(5) . . . . no
C22 O6 C15 C10 166.5(5) . . . . no
C22 O6 C15 C14 -12.1(7) . . . . no
C25 O8 C7 C1 -75.4(5) . . . . no
C7 O8 C25 O9 -2.4(7) . . . . no
C25 O8 C7 C8 158.6(4) . . . . no
C7 O8 C25 C26 176.7(5) . . . . no
C2 C1 C7 C8 87.4(6) . . . . no
C6 C1 C7 O8 145.3(4) . . . . no
C2 C1 C6 C5 0.4(7) . . . . no
C7 C1 C6 C5 -179.5(4) . . . . no
C6 C1 C2 C3 -2.5(7) . . . . no
C6 C1 C7 C8 -92.8(5) . . . . no
C2 C1 C7 O8 -34.6(6) . . . . no
C7 C1 C2 C3 177.4(5) . . . . no
C1 C2 C3 C4 1.5(8) . . . . no
C1 C2 C3 O2 -175.5(5) . . . . no
O2 C3 C4 O3 1.7(7) . . . . no
C2 C3 C4 C5 1.5(7) . . . . no
C2 C3 C4 O3 -175.6(4) . . . . no
O2 C3 C4 C5 178.8(4) . . . . no
O3 C4 C5 O4 -6.2(6) . . . . no
C3 C4 C5 C6 -3.5(7) . . . . no
C3 C4 C5 O4 176.8(4) . . . . no
O3 C4 C5 C6 173.6(4) . . . . no
O4 C5 C6 C1 -177.7(4) . . . . no
C4 C5 C6 C1 2.5(7) . . . . no
C1 C7 C8 O1 172.8(3) . . . . no
C1 C7 C8 C9 51.4(6) . . . . no
O8 C7 C8 O1 -63.8(4) . . . . no
O8 C7 C8 C9 174.8(4) . . . . no
O1 C10 C11 C12 -173.3(4) . . . . no
O1 C10 C11 O5 4.4(6) . . . . no
C11 C10 C15 C14 -0.6(6) . . . . no
O1 C10 C15 O6 -4.8(6) . . . . no
O1 C10 C15 C14 173.9(4) . . . . no
C11 C10 C15 O6 -179.3(4) . . . . no
C15 C10 C11 O5 178.7(4) . . . . no
C15 C10 C11 C12 1.0(6) . . . . no
C10 C11 C12 C13 -0.6(7) . . . . no
O5 C11 C12 C13 -178.1(4) . . . . no
C11 C12 C13 C14 -0.1(7) . . . . no
C11 C12 C13 C16 177.7(4) . . . . no
C16 C13 C14 C15 -177.3(4) . . . . no
C12 C13 C14 C15 0.5(7) . . . . no
C12 C13 C16 C17 -14.4(8) . . . . no
C14 C13 C16 C17 163.4(5) . . . . no
C13 C14 C15 O6 178.4(4) . . . . no
C13 C14 C15 C10 -0.1(7) . . . . no
C13 C16 C17 C18 -176.9(5) . . . . no
